data_9004192
loop_
_publ_author_name
'Grice, J. D.'
'Ercit, T. S.'
'Van Velthuizen, J.'
'Dunn, P. J.'

_publ_section_title
;
 Poudretteite, KNa2B3Si12O30, a new member of the osumilite group from
 Mont Saint-Hilaire, Quebec, and its crystal structure
;
_journal_name_full 'The Canadian Mineralogist'
_journal_page_first 763
_journal_page_last 766
_journal_volume 25
_journal_year 1987
_chemical_compound_source 'Mont Saint-Hilaire, Quebec, Canada'
_chemical_formula_sum 'B3 K Na2 O30 Si12'
_chemical_name_mineral Poudretteite
_space_group_IT_number 192
_symmetry_space_group_name_Hall '-P 6 2c'
_symmetry_space_group_name_H-M 'P 6/m c c'
_cell_angle_alpha 90
_cell_angle_beta 90
_cell_angle_gamma 120
_cell_formula_units_Z 2
_cell_length_a 10.253
_cell_length_b 10.253
_cell_length_c 13.503
_cell_volume 1229.314
_database_code_amcsd 0005217
_exptl_crystal_density_diffrn 2.525
_cod_original_formula_sum 'K Na2 B3 Si12 O30'
_cod_database_code 9004192

loop_
_space_group_symop_operation_xyz
x,y,z
-x,-x+y,1/2+z
x,x-y,1/2-z
-x+y,-x,-z
x-y,x,z
-y,-x,1/2+z
y,x,1/2-z
y,-x+y,-z
-y,x-y,z
x-y,-y,1/2+z
-x+y,y,1/2-z
x,y,-z
-x,-y,z
x,x-y,1/2+z
-x,-x+y,1/2-z
x-y,x,-z
-x+y,-x,z
y,x,1/2+z
-y,-x,1/2-z
-y,x-y,-z
y,-x+y,z
-x+y,y,1/2+z
x-y,-y,1/2-z
-x,-y,-z

loop_
_atom_site_aniso_label
_atom_site_aniso_U_11
_atom_site_aniso_U_22
_atom_site_aniso_U_33
_atom_site_aniso_U_12
_atom_site_aniso_U_13
_atom_site_aniso_U_23
K 0.01640 0.01640 0.02050 0.00820 0.00000 0.00000
Na 0.01050 0.01050 0.02350 0.00520 0.00000 0.00000
B 0.00930 0.00810 0.00700 0.00470 0.00000 0.00000
Si 0.00620 0.00740 0.00600 0.00360 0.00020 -0.00060
O1 0.02250 0.01560 0.00540 0.01030 0.00000 0.00000
O2 0.01100 0.01560 0.01650 0.00910 -0.00170 -0.00330
O3 0.00970 0.01040 0.00770 0.00510 0.00120 -0.00290

loop_
_atom_site_label
_atom_site_fract_x
_atom_site_fract_y
_atom_site_fract_z
K 0.00000 0.00000 0.25000
Na 0.33333 0.66667 0.25000
B 0.00000 0.50000 0.25000
Si 0.06952 0.33761 0.11333
O1 0.08210 0.39210 0.00000
O2 0.18920 0.28200 0.13330
O3 0.10040 0.47100 0.18730

loop_
_cod_changelog_entry_id
_cod_changelog_entry_author
_cod_changelog_entry_date
_cod_changelog_entry_text
1 'Vaitkus, Antanas' 2024-01-03T19:00:00+02:00
;
 Corrected atom-site coordinates after consulting the updated version of AMCSD
 entry 0005217. Added the _cell_formula_units_Z data item.
;

loop_
_cod_related_entry_id
_cod_related_entry_database
_cod_related_entry_code
1 AMCSD 0005217
